data_4125489
loop_
_publ_author_name
'McFadden, Timothy R.'
'Fang, Cheng'
'Geib, Steven J.'
'Merling, Everett'
'Liu, Peng'
'Curran, Dennis P.'

_publ_section_title
;
 Synthesis of Boriranes by Double Hydroboration Reactions of
 N-Heterocyclic Carbene Boranes and Dimethyl Acetylenedicarboxylate.
;
_journal_issue 5
_journal_name_full 'Journal of the American Chemical Society'
_journal_page_first 1726
_journal_page_last 1729
_journal_paper_doi 10.1021/jacs.6b09873
_journal_volume 139
_journal_year 2017
_chemical_formula_sum 'C33 H45 B N2 O4'
_chemical_formula_weight 544.52
_space_group_crystal_system monoclinic
_space_group_IT_number 14
_space_group_name_Hall '-P 2ybc'
_space_group_name_H-M_alt 'P 1 21/c 1'
_symmetry_space_group_name_Hall '-P 2ybc'
_symmetry_space_group_name_H-M 'P 1 21/c 1'
_atom_sites_solution_hydrogens mixed
_audit_creation_method SHELXL-2014/7
_cell_angle_alpha 90
_cell_angle_beta 101.768(2)
_cell_angle_gamma 90
_cell_formula_units_Z 4
_cell_length_a 11.6810(4)
_cell_length_b 14.3215(5)
_cell_length_c 19.9387(7)
_cell_measurement_reflns_used 5618
_cell_measurement_temperature 230(2)
_cell_measurement_theta_max 66.654
_cell_measurement_theta_min 3.828
_cell_volume 3265.4(2)
_computing_structure_refinement 'SHELXL-2014/7 (Sheldrick, 2014)'
_diffrn_ambient_temperature 230(2)
_diffrn_measured_fraction_theta_full 0.996
_diffrn_measured_fraction_theta_max 0.993
_diffrn_measurement_device_type 'Bruker Apex II'
_diffrn_measurement_method 'omega and phi scans'
_diffrn_radiation_type CuK\a
_diffrn_radiation_wavelength 1.54178
_diffrn_reflns_av_R_equivalents 0.0371
_diffrn_reflns_av_unetI/netI 0.0353
_diffrn_reflns_Laue_measured_fraction_full 0.996
_diffrn_reflns_Laue_measured_fraction_max 0.993
_diffrn_reflns_limit_h_max 14
_diffrn_reflns_limit_h_min -14
_diffrn_reflns_limit_k_max 17
_diffrn_reflns_limit_k_min -17
_diffrn_reflns_limit_l_max 24
_diffrn_reflns_limit_l_min -24
_diffrn_reflns_number 26144
_diffrn_reflns_point_group_measured_fraction_full 0.996
_diffrn_reflns_point_group_measured_fraction_max 0.993
_diffrn_reflns_theta_full 67.679
_diffrn_reflns_theta_max 68.233
_diffrn_reflns_theta_min 3.828
_diffrn_source 'Bruker Prospector Ultra with Cu IMuS'
_exptl_absorpt_coefficient_mu 0.563
_exptl_absorpt_correction_T_max 0.956
_exptl_absorpt_correction_T_min 0.886
_exptl_absorpt_correction_type multi-scan
_exptl_absorpt_process_details 'Bruker Sadabs'
_exptl_crystal_colour colorless
_exptl_crystal_density_diffrn 1.108
_exptl_crystal_description 'rectangular prism'
_exptl_crystal_F_000 1176
_exptl_crystal_size_max 0.220
_exptl_crystal_size_mid 0.160
_exptl_crystal_size_min 0.080
_refine_diff_density_max 0.634
_refine_diff_density_min -0.225
_refine_diff_density_rms 0.036
_refine_ls_extinction_coef 0.0007(2)
_refine_ls_extinction_expression Fc^*^=kFc[1+0.001xFc^2^\l^3^/sin(2\q)]^-1/4^
_refine_ls_extinction_method 'SHELXL-2014/7 (Sheldrick 2014'
_refine_ls_goodness_of_fit_ref 1.491
_refine_ls_hydrogen_treatment mixed
_refine_ls_matrix_type full
_refine_ls_number_parameters 384
_refine_ls_number_reflns 5928
_refine_ls_number_restraints 0
_refine_ls_restrained_S_all 1.491
_refine_ls_R_factor_all 0.0804
_refine_ls_R_factor_gt 0.0571
_refine_ls_shift/su_max 0.003
_refine_ls_shift/su_mean 0.000
_refine_ls_structure_factor_coef Fsqd
_refine_ls_weighting_details 'w=1/[\s^2^(Fo^2^)+(0.0680P)^2^] where P=(Fo^2^+2Fc^2^)/3'
_refine_ls_weighting_scheme calc
_refine_ls_wR_factor_gt 0.1605
_refine_ls_wR_factor_ref 0.1727
_reflns_Friedel_coverage 0.000
_reflns_number_gt 4218
_reflns_number_total 5928
_reflns_threshold_expression 'I > 2\s(I)'
_cod_data_source_file ja6b09873_si_006.cif
_cod_data_source_block mcfadden3_a
_cod_depositor_comments 'Adding full bibliography for 4125488--4125491.cif.'
_cod_database_code 4125489
_shelx_shelxl_version_number 2014/7
_shelx_space_group_comment
;
The symmetry employed for this shelxl refinement is uniquely defined
by the following loop, which should always be used as a source of
symmetry information in preference to the above space-group names.
They are only intended as comments.
;
_shelx_estimated_absorpt_t_min 0.886
_shelx_estimated_absorpt_t_max 0.956

loop_
_space_group_symop_operation_xyz
'x, y, z'
'-x, y+1/2, -z+1/2'
'-x, -y, -z'
'x, -y-1/2, z-1/2'

loop_
_atom_site_label
_atom_site_type_symbol
_atom_site_fract_x
_atom_site_fract_y
_atom_site_fract_z
_atom_site_U_iso_or_equiv
_atom_site_adp_type
_atom_site_occupancy
_atom_site_site_symmetry_order
_atom_site_calc_flag
_atom_site_refinement_flags_posn
_atom_site_refinement_flags_adp
B1 B 0.6064(2) 0.33894(15) 0.76433(13) 0.0477(5) Uani 1 1 d . .
H1A H 0.6202(18) 0.3394(14) 0.8214(11) 0.065(6) Uiso 1 1 d . .
H1B H 0.5352(18) 0.2927(14) 0.7404(11) 0.064(6) Uiso 1 1 d . .
C1 C 0.57296(15) 0.44422(11) 0.74007(9) 0.0384(4) Uani 1 1 d . .
C2 C 0.46848(17) 0.57269(12) 0.70065(10) 0.0485(5) Uani 1 1 d . .
H2A H 0.4056 0.6108 0.6799 0.058 Uiso 1 1 calc R U
C3 C 0.57615(16) 0.60099(12) 0.72953(10) 0.0483(5) Uani 1 1 d . .
H3A H 0.6036 0.6629 0.7331 0.058 Uiso 1 1 calc R U
C4 C 0.36285(15) 0.41942(12) 0.68810(10) 0.0451(4) Uani 1 1 d . .
C5 C 0.32139(18) 0.39885(14) 0.61945(10) 0.0535(5) Uani 1 1 d . .
C6 C 0.22076(19) 0.34344(16) 0.60398(12) 0.0647(6) Uani 1 1 d . .
H6A H 0.1896 0.3280 0.5581 0.078 Uiso 1 1 calc R U
C7 C 0.16688(18) 0.31141(16) 0.65410(14) 0.0674(6) Uani 1 1 d . .
H7A H 0.1004 0.2732 0.6423 0.081 Uiso 1 1 calc R U
C8 C 0.20848(17) 0.33420(15) 0.72146(12) 0.0603(6) Uani 1 1 d . .
H8A H 0.1695 0.3122 0.7552 0.072 Uiso 1 1 calc R U
C9 C 0.30797(16) 0.38972(13) 0.74056(10) 0.0492(5) Uani 1 1 d . .
C10 C 0.3767(2) 0.43729(16) 0.56217(11) 0.0656(6) Uani 1 1 d . .
H10A H 0.4537 0.4639 0.5836 0.079 Uiso 1 1 calc R U
C11 C 0.3979(2) 0.36178(18) 0.51183(12) 0.0789(7) Uani 1 1 d . .
H11A H 0.4368 0.3891 0.4780 0.118 Uiso 1 1 calc R U
H11B H 0.3236 0.3354 0.4891 0.118 Uiso 1 1 calc R U
H11C H 0.4466 0.3130 0.5365 0.118 Uiso 1 1 calc R U
C12 C 0.3021(3) 0.51651(19) 0.52480(14) 0.0926(9) Uani 1 1 d . .
H12A H 0.3387 0.5408 0.4889 0.139 Uiso 1 1 calc R U
H12B H 0.2956 0.5660 0.5570 0.139 Uiso 1 1 calc R U
H12C H 0.2248 0.4930 0.5048 0.139 Uiso 1 1 calc R U
C13 C 0.34995(17) 0.41991(15) 0.81423(11) 0.0565(5) Uani 1 1 d . .
H13A H 0.4351 0.4312 0.8204 0.068 Uiso 1 1 calc R U
C14 C 0.3344(3) 0.3468(2) 0.86663(14) 0.1112(11) Uani 1 1 d . .
H14A H 0.3748 0.2900 0.8585 0.167 Uiso 1 1 calc R U
H14B H 0.2518 0.3337 0.8626 0.167 Uiso 1 1 calc R U
H14C H 0.3666 0.3699 0.9123 0.167 Uiso 1 1 calc R U
C15 C 0.2955(3) 0.5115(2) 0.82849(16) 0.1069(11) Uani 1 1 d . .
H15A H 0.3367 0.5361 0.8721 0.160 Uiso 1 1 calc R U
H15B H 0.2140 0.5016 0.8302 0.160 Uiso 1 1 calc R U
H15C H 0.3008 0.5557 0.7924 0.160 Uiso 1 1 calc R U
C16 C 0.75529(16) 0.52682(12) 0.79661(10) 0.0457(4) Uani 1 1 d . .
C17 C 0.76272(19) 0.53213(13) 0.86721(11) 0.0553(5) Uani 1 1 d . .
C18 C 0.8741(2) 0.54306(18) 0.90779(13) 0.0755(7) Uani 1 1 d . .
H18A H 0.8831 0.5460 0.9557 0.091 Uiso 1 1 calc R U
C19 C 0.9709(2) 0.5496(2) 0.87896(15) 0.0861(8) Uani 1 1 d . .
H19A H 1.0450 0.5581 0.9072 0.103 Uiso 1 1 calc R U
C20 C 0.96057(19) 0.54410(18) 0.80959(15) 0.0752(7) Uani 1 1 d . .
H20A H 1.0280 0.5486 0.7909 0.090 Uiso 1 1 calc R U
C21 C 0.85238(17) 0.53192(14) 0.76602(11) 0.0541(5) Uani 1 1 d . .
C22 C 0.6554(2) 0.53004(15) 0.89895(11) 0.0637(6) Uani 1 1 d . .
H22A H 0.5890 0.5086 0.8631 0.076 Uiso 1 1 calc R U
C23 C 0.6252(2) 0.62736(18) 0.92087(14) 0.0865(8) Uani 1 1 d . .
H23A H 0.5558 0.6241 0.9404 0.130 Uiso 1 1 calc R U
H23B H 0.6107 0.6684 0.8813 0.130 Uiso 1 1 calc R U
H23C H 0.6899 0.6515 0.9548 0.130 Uiso 1 1 calc R U
C24 C 0.6681(3) 0.46102(19) 0.95826(14) 0.0940(9) Uani 1 1 d . .
H24A H 0.5945 0.4564 0.9734 0.141 Uiso 1 1 calc R U
H24B H 0.7287 0.4826 0.9959 0.141 Uiso 1 1 calc R U
H24C H 0.6893 0.4002 0.9432 0.141 Uiso 1 1 calc R U
C25 C 0.84297(18) 0.52704(15) 0.68934(11) 0.0581(5) Uani 1 1 d . .
H25A H 0.7656 0.5003 0.6689 0.070 Uiso 1 1 calc R U
C26 C 0.8490(3) 0.62406(18) 0.66019(14) 0.0831(8) Uani 1 1 d . .
H26A H 0.8471 0.6198 0.6114 0.125 Uiso 1 1 calc R U
H26B H 0.9210 0.6541 0.6827 0.125 Uiso 1 1 calc R U
H26C H 0.7827 0.6605 0.6677 0.125 Uiso 1 1 calc R U
C27 C 0.9366(2) 0.4646(2) 0.66901(16) 0.0895(9) Uani 1 1 d . .
H27A H 0.9178 0.4537 0.6200 0.134 Uiso 1 1 calc R U
H27B H 0.9392 0.4054 0.6929 0.134 Uiso 1 1 calc R U
H27C H 1.0122 0.4950 0.6813 0.134 Uiso 1 1 calc R U
C28 C 0.7166(2) 0.29876(14) 0.73613(13) 0.0625(6) Uani 1 1 d . .
C29 C 0.8141(2) 0.26349(18) 0.76933(15) 0.0755(7) Uani 1 1 d . .
H29 H 0.877(2) 0.240(2) 0.7413(15) 0.110(9) Uiso 1 1 d . .
C30 C 0.7067(2) 0.30113(15) 0.65863(12) 0.0643(6) Uani 1 1 d . .
C31 C 0.7682(4) 0.2467(2) 0.56028(15) 0.1112(11) Uani 1 1 d . .
H31A H 0.8172 0.1986 0.5465 0.167 Uiso 1 1 calc R U
H31B H 0.7945 0.3076 0.5484 0.167 Uiso 1 1 calc R U
H31C H 0.6878 0.2371 0.5369 0.167 Uiso 1 1 calc R U
C32 C 0.8420(3) 0.2586(2) 0.84593(14) 0.0811(8) Uani 1 1 d . .
C33 C 0.9949(3) 0.2871(3) 0.93941(15) 0.1197(13) Uani 1 1 d . .
H33A H 1.0767 0.3049 0.9490 0.179 Uiso 1 1 calc R U
H33B H 0.9873 0.2237 0.9549 0.179 Uiso 1 1 calc R U
H33C H 0.9515 0.3291 0.9633 0.179 Uiso 1 1 calc R U
N1 N 0.46715(12) 0.47619(9) 0.70707(8) 0.0416(4) Uani 1 1 d . .
N2 N 0.63972(12) 0.52189(10) 0.75324(8) 0.0413(4) Uani 1 1 d . .
O1 O 0.64374(17) 0.35293(13) 0.62271(8) 0.0869(6) Uani 1 1 d . .
O2 O 0.77587(18) 0.24178(12) 0.63341(9) 0.0905(6) Uani 1 1 d . .
O3 O 0.78491(19) 0.22702(18) 0.88467(11) 0.1168(8) Uani 1 1 d . .
O4 O 0.94934(19) 0.29275(15) 0.86755(10) 0.0978(6) Uani 1 1 d . .

loop_
_atom_site_aniso_label
_atom_site_aniso_U_11
_atom_site_aniso_U_22
_atom_site_aniso_U_33
_atom_site_aniso_U_23
_atom_site_aniso_U_13
_atom_site_aniso_U_12
B1 0.0496(12) 0.0372(11) 0.0552(14) 0.0021(9) 0.0079(10) 0.0022(10)
C1 0.0408(9) 0.0368(9) 0.0377(9) -0.0008(7) 0.0080(7) 0.0020(8)
C2 0.0487(10) 0.0381(10) 0.0576(12) 0.0050(8) 0.0083(9) 0.0084(9)
C3 0.0534(11) 0.0334(9) 0.0583(12) 0.0029(8) 0.0116(9) 0.0018(9)
C4 0.0396(9) 0.0398(10) 0.0527(11) -0.0013(8) 0.0021(8) 0.0035(8)
C5 0.0540(11) 0.0480(11) 0.0537(12) -0.0027(9) -0.0003(9) 0.0032(10)
C6 0.0600(12) 0.0620(13) 0.0647(14) -0.0131(11) -0.0044(11) -0.0041(11)
C7 0.0497(12) 0.0603(13) 0.0893(18) -0.0133(12) 0.0075(12) -0.0097(11)
C8 0.0477(11) 0.0581(13) 0.0757(15) -0.0051(11) 0.0139(11) -0.0042(10)
C9 0.0404(9) 0.0470(11) 0.0603(12) -0.0016(9) 0.0106(9) 0.0035(9)
C10 0.0815(15) 0.0620(13) 0.0486(12) -0.0006(10) 0.0020(11) -0.0032(12)
C11 0.0989(18) 0.0806(16) 0.0565(14) -0.0084(12) 0.0146(13) -0.0078(15)
C12 0.128(2) 0.0744(16) 0.0661(16) 0.0150(13) -0.0011(17) 0.0134(17)
C13 0.0494(11) 0.0638(13) 0.0591(13) -0.0071(10) 0.0181(10) -0.0056(10)
C14 0.175(3) 0.100(2) 0.0614(17) -0.0038(15) 0.030(2) -0.042(2)
C15 0.119(2) 0.108(2) 0.088(2) -0.0328(17) 0.0074(18) 0.042(2)
C16 0.0431(10) 0.0398(10) 0.0517(11) 0.0006(8) 0.0034(9) -0.0021(8)
C17 0.0638(13) 0.0488(11) 0.0500(12) -0.0022(9) 0.0036(10) -0.0068(10)
C18 0.0732(15) 0.0840(17) 0.0600(15) -0.0029(12) -0.0083(13) -0.0109(14)
C19 0.0574(14) 0.107(2) 0.082(2) 0.0019(15) -0.0146(13) -0.0074(14)
C20 0.0455(12) 0.0891(18) 0.0878(19) 0.0009(14) 0.0057(12) -0.0029(12)
C21 0.0440(10) 0.0518(12) 0.0654(14) 0.0012(9) 0.0085(10) 0.0026(9)
C22 0.0758(14) 0.0659(14) 0.0502(12) -0.0095(10) 0.0151(11) -0.0172(12)
C23 0.0985(19) 0.0786(17) 0.090(2) -0.0133(14) 0.0369(16) -0.0062(15)
C24 0.128(3) 0.0903(19) 0.0686(17) 0.0078(14) 0.0320(17) -0.0127(18)
C25 0.0489(11) 0.0624(13) 0.0658(14) -0.0034(10) 0.0178(10) 0.0006(10)
C26 0.0999(19) 0.0746(16) 0.0749(17) 0.0097(13) 0.0178(15) -0.0021(15)
C27 0.0782(17) 0.098(2) 0.103(2) -0.0008(16) 0.0425(16) 0.0171(15)
C28 0.0676(13) 0.0382(11) 0.0817(16) 0.0047(10) 0.0150(12) 0.0051(10)
C29 0.0667(14) 0.0674(15) 0.0919(19) 0.0044(13) 0.0150(14) 0.0187(13)
C30 0.0904(16) 0.0459(11) 0.0546(13) -0.0067(10) 0.0099(12) 0.0071(12)
C31 0.174(3) 0.089(2) 0.079(2) -0.0125(15) 0.045(2) 0.039(2)
C32 0.0800(17) 0.098(2) 0.0604(16) 0.0188(14) 0.0041(14) 0.0223(16)
C33 0.105(2) 0.181(4) 0.0658(19) -0.021(2) -0.0005(17) 0.027(2)
N1 0.0410(8) 0.0372(8) 0.0449(9) 0.0013(6) 0.0051(7) 0.0019(7)
N2 0.0411(8) 0.0367(8) 0.0456(8) 0.0006(6) 0.0079(7) 0.0008(7)
O1 0.1108(14) 0.0941(12) 0.0534(10) 0.0012(9) 0.0110(9) 0.0329(12)
O2 0.1291(16) 0.0672(10) 0.0730(12) 0.0033(8) 0.0154(11) 0.0317(11)
O3 0.1008(14) 0.163(2) 0.0819(14) 0.0604(14) 0.0073(12) 0.0072(14)
O4 0.1014(14) 0.1247(16) 0.0649(12) -0.0176(11) 0.0113(11) -0.0023(13)

loop_
_atom_type_symbol
_atom_type_description
_atom_type_scat_dispersion_real
_atom_type_scat_dispersion_imag
_atom_type_scat_source
C C 0.0181 0.0091 'International Tables Vol C Tables 4.2.6.8 and 6.1.1.4'
H H 0.0000 0.0000 'International Tables Vol C Tables 4.2.6.8 and 6.1.1.4'
B B 0.0090 0.0039 'International Tables Vol C Tables 4.2.6.8 and 6.1.1.4'
N N 0.0311 0.0180 'International Tables Vol C Tables 4.2.6.8 and 6.1.1.4'
O O 0.0492 0.0322 'International Tables Vol C Tables 4.2.6.8 and 6.1.1.4'

loop_
_geom_angle_atom_site_label_1
_geom_angle_atom_site_label_2
_geom_angle_atom_site_label_3
_geom_angle
C1 B1 C28 113.10(17)
C1 B1 H1A 106.1(11)
C28 B1 H1A 113.4(11)
C1 B1 H1B 108.7(11)
C28 B1 H1B 102.8(10)
H1A B1 H1B 112.8(15)
N2 C1 N1 104.40(14)
N2 C1 B1 128.15(16)
N1 C1 B1 127.19(16)
C3 C2 N1 106.84(16)
C3 C2 H2A 126.6
N1 C2 H2A 126.6
C2 C3 N2 106.95(16)
C2 C3 H3A 126.5
N2 C3 H3A 126.5
C5 C4 C9 123.49(18)
C5 C4 N1 118.84(17)
C9 C4 N1 117.65(17)
C4 C5 C6 116.5(2)
C4 C5 C10 123.11(19)
C6 C5 C10 120.31(19)
C7 C6 C5 121.4(2)
C7 C6 H6A 119.3
C5 C6 H6A 119.3
C6 C7 C8 120.9(2)
C6 C7 H7A 119.6
C8 C7 H7A 119.6
C7 C8 C9 120.8(2)
C7 C8 H8A 119.6
C9 C8 H8A 119.6
C8 C9 C4 116.87(19)
C8 C9 C13 120.96(18)
C4 C9 C13 122.09(17)
C11 C10 C5 112.71(19)
C11 C10 C12 110.9(2)
C5 C10 C12 110.3(2)
C11 C10 H10A 107.6
C5 C10 H10A 107.6
C12 C10 H10A 107.6
C10 C11 H11A 109.5
C10 C11 H11B 109.5
H11A C11 H11B 109.5
C10 C11 H11C 109.5
H11A C11 H11C 109.5
H11B C11 H11C 109.5
C10 C12 H12A 109.5
C10 C12 H12B 109.5
H12A C12 H12B 109.5
C10 C12 H12C 109.5
H12A C12 H12C 109.5
H12B C12 H12C 109.5
C15 C13 C9 111.43(19)
C15 C13 C14 110.9(2)
C9 C13 C14 114.26(19)
C15 C13 H13A 106.6
C9 C13 H13A 106.6
C14 C13 H13A 106.6
C13 C14 H14A 109.5
C13 C14 H14B 109.5
H14A C14 H14B 109.5
C13 C14 H14C 109.5
H14A C14 H14C 109.5
H14B C14 H14C 109.5
C13 C15 H15A 109.5
C13 C15 H15B 109.5
H15A C15 H15B 109.5
C13 C15 H15C 109.5
H15A C15 H15C 109.5
H15B C15 H15C 109.5
C17 C16 C21 123.34(19)
C17 C16 N2 117.63(17)
C21 C16 N2 118.90(17)
C18 C17 C16 116.8(2)
C18 C17 C22 120.9(2)
C16 C17 C22 122.27(19)
C19 C18 C17 121.1(2)
C19 C18 H18A 119.5
C17 C18 H18A 119.5
C20 C19 C18 120.7(2)
C20 C19 H19A 119.7
C18 C19 H19A 119.7
C19 C20 C21 121.4(2)
C19 C20 H20A 119.3
C21 C20 H20A 119.3
C20 C21 C16 116.7(2)
C20 C21 C25 120.45(19)
C16 C21 C25 122.81(18)
C17 C22 C23 111.18(19)
C17 C22 C24 112.2(2)
C23 C22 C24 111.2(2)
C17 C22 H22A 107.3
C23 C22 H22A 107.3
C24 C22 H22A 107.3
C22 C23 H23A 109.5
C22 C23 H23B 109.5
H23A C23 H23B 109.5
C22 C23 H23C 109.5
H23A C23 H23C 109.5
H23B C23 H23C 109.5
C22 C24 H24A 109.5
C22 C24 H24B 109.5
H24A C24 H24B 109.5
C22 C24 H24C 109.5
H24A C24 H24C 109.5
H24B C24 H24C 109.5
C21 C25 C26 110.27(18)
C21 C25 C27 112.7(2)
C26 C25 C27 110.1(2)
C21 C25 H25A 107.9
C26 C25 H25A 107.9
C27 C25 H25A 107.9
C25 C26 H26A 109.5
C25 C26 H26B 109.5
H26A C26 H26B 109.5
C25 C26 H26C 109.5
H26A C26 H26C 109.5
H26B C26 H26C 109.5
C25 C27 H27A 109.5
C25 C27 H27B 109.5
H27A C27 H27B 109.5
C25 C27 H27C 109.5
H27A C27 H27C 109.5
H27B C27 H27C 109.5
C29 C28 C30 113.7(2)
C29 C28 B1 129.9(2)
C30 C28 B1 116.36(19)
C28 C29 C32 121.6(2)
C28 C29 H29 119.1(16)
C32 C29 H29 119.2(16)
O1 C30 O2 121.4(2)
O1 C30 C28 122.6(2)
O2 C30 C28 116.0(2)
O2 C31 H31A 109.5
O2 C31 H31B 109.5
H31A C31 H31B 109.5
O2 C31 H31C 109.5
H31A C31 H31C 109.5
H31B C31 H31C 109.5
O3 C32 O4 122.5(3)
O3 C32 C29 129.6(3)
O4 C32 C29 107.9(2)
O4 C33 H33A 109.5
O4 C33 H33B 109.5
H33A C33 H33B 109.5
O4 C33 H33C 109.5
H33A C33 H33C 109.5
H33B C33 H33C 109.5
C1 N1 C2 110.77(15)
C1 N1 C4 124.87(14)
C2 N1 C4 123.99(15)
C1 N2 C3 111.03(15)
C1 N2 C16 125.87(14)
C3 N2 C16 122.26(15)
C30 O2 C31 115.5(2)
C32 O4 C33 116.0(2)

loop_
_geom_bond_atom_site_label_1
_geom_bond_atom_site_label_2
_geom_bond_distance
B1 C1 1.607(3)
B1 C28 1.612(3)
B1 H1A 1.12(2)
B1 H1B 1.09(2)
C1 N2 1.353(2)
C1 N1 1.356(2)
C2 C3 1.335(3)
C2 N1 1.388(2)
C2 H2A 0.9400
C3 N2 1.384(2)
C3 H3A 0.9400
C4 C5 1.387(3)
C4 C9 1.400(3)
C4 N1 1.449(2)
C5 C6 1.399(3)
C5 C10 1.525(3)
C6 C7 1.364(3)
C6 H6A 0.9400
C7 C8 1.371(3)
C7 H7A 0.9400
C8 C9 1.395(3)
C8 H8A 0.9400
C9 C13 1.514(3)
C10 C11 1.529(3)
C10 C12 1.529(3)
C10 H10A 0.9900
C11 H11A 0.9700
C11 H11B 0.9700
C11 H11C 0.9700
C12 H12A 0.9700
C12 H12B 0.9700
C12 H12C 0.9700
C13 C15 1.510(4)
C13 C14 1.516(3)
C13 H13A 0.9900
C14 H14A 0.9700
C14 H14B 0.9700
C14 H14C 0.9700
C15 H15A 0.9700
C15 H15B 0.9700
C15 H15C 0.9700
C16 C17 1.395(3)
C16 C21 1.395(3)
C16 N2 1.449(2)
C17 C18 1.394(3)
C17 C22 1.516(3)
C18 C19 1.371(4)
C18 H18A 0.9400
C19 C20 1.366(4)
C19 H19A 0.9400
C20 C21 1.391(3)
C20 H20A 0.9400
C21 C25 1.512(3)
C22 C23 1.523(3)
C22 C24 1.525(3)
C22 H22A 0.9900
C23 H23A 0.9700
C23 H23B 0.9700
C23 H23C 0.9700
C24 H24A 0.9700
C24 H24B 0.9700
C24 H24C 0.9700
C25 C26 1.513(3)
C25 C27 1.530(3)
C25 H25A 0.9900
C26 H26A 0.9700
C26 H26B 0.9700
C26 H26C 0.9700
C27 H27A 0.9700
C27 H27B 0.9700
C27 H27C 0.9700
C28 C29 1.298(3)
C28 C30 1.526(3)
C29 C32 1.497(4)
C29 H29 1.07(3)
C30 O1 1.179(3)
C30 O2 1.340(3)
C31 O2 1.444(3)
C31 H31A 0.9700
C31 H31B 0.9700
C31 H31C 0.9700
C32 O3 1.207(3)
C32 O4 1.333(3)
C33 O4 1.425(3)
C33 H33A 0.9700
C33 H33B 0.9700
C33 H33C 0.9700
